data_4086515
loop_
_publ_author_name
'Yang, Pikun'
'Zhou, Enwei'
'Fang, Bo'
'Hou, Guohua'
'Zi, Guofu'
'Walter, Marc D.'

_publ_section_title
;
 Preparation of (\h5-C5Me5)2Th(bipy) and Its Reactivity toward Small
 Molecules
;
_journal_name_full Organometallics
_journal_paper_doi 10.1021/acs.organomet.6b00357
_journal_year 2016
_chemical_formula_moiety 'C38 H46 Se2 Th'
_chemical_formula_sum 'C38 H46 Se2 Th'
_chemical_formula_weight 892.71
_space_group_crystal_system orthorhombic
_space_group_IT_number 19
_space_group_name_Hall 'P 2ac 2ab'
_space_group_name_H-M_alt 'P 21 21 21'
_symmetry_space_group_name_Hall 'P 2ac 2ab'
_symmetry_space_group_name_H-M 'P 21 21 21'
_atom_sites_solution_hydrogens geom
_audit_creation_method SHELXL-2014/7
_cell_angle_alpha 90
_cell_angle_beta 90
_cell_angle_gamma 90
_cell_formula_units_Z 8
_cell_length_a 15.4398(17)
_cell_length_b 16.1455(17)
_cell_length_c 27.715(3)
_cell_measurement_reflns_used 9980
_cell_measurement_temperature 110(2)
_cell_measurement_theta_max 27.44
_cell_measurement_theta_min 2.34
_cell_volume 6908.9(13)
_computing_cell_refinement 'Bruker SAINT'
_computing_data_collection 'Bruker APEX2'
_computing_data_reduction 'Bruker SAINT'
_computing_molecular_graphics 'Bruker SHELXTL'
_computing_publication_material 'Bruker SHELXTL'
_computing_structure_refinement 'SHELXL-2014/7 (Sheldrick, 2014)'
_computing_structure_solution 'SHELXS-97 (Sheldrick, 2008)'
_diffrn_ambient_temperature 110(2)
_diffrn_measured_fraction_theta_full 0.999
_diffrn_measured_fraction_theta_max 0.993
_diffrn_measurement_device_type 'Bruker APEX-II CCD'
_diffrn_measurement_method '\f and \w scans'
_diffrn_radiation_type MoK\a
_diffrn_radiation_wavelength 0.71073
_diffrn_reflns_av_R_equivalents 0.0471
_diffrn_reflns_av_unetI/netI 0.0712
_diffrn_reflns_Laue_measured_fraction_full 0.999
_diffrn_reflns_Laue_measured_fraction_max 0.993
_diffrn_reflns_limit_h_max 20
_diffrn_reflns_limit_h_min -17
_diffrn_reflns_limit_k_max 20
_diffrn_reflns_limit_k_min -18
_diffrn_reflns_limit_l_max 36
_diffrn_reflns_limit_l_min -28
_diffrn_reflns_number 39244
_diffrn_reflns_point_group_measured_fraction_full 0.998
_diffrn_reflns_point_group_measured_fraction_max 0.990
_diffrn_reflns_theta_full 25.242
_diffrn_reflns_theta_max 27.555
_diffrn_reflns_theta_min 1.825
_exptl_absorpt_coefficient_mu 6.448
_exptl_absorpt_correction_T_max 0.75
_exptl_absorpt_correction_T_min 0.38
_exptl_absorpt_correction_type multi-scan
_exptl_absorpt_process_details SADABS
_exptl_crystal_colour yellow
_exptl_crystal_density_diffrn 1.717
_exptl_crystal_description block
_exptl_crystal_F_000 3456
_exptl_crystal_size_max 0.410
_exptl_crystal_size_mid 0.320
_exptl_crystal_size_min 0.150
_refine_diff_density_max 3.142
_refine_diff_density_min -2.368
_refine_diff_density_rms 0.177
_refine_ls_abs_structure_details
; 
 Flack x determined using 5060 quotients [(I+)-(I-)]/[(I+)+(I-)] 
 (Parsons, Flack and Wagner, Acta Cryst. B69 (2013) 249-259). 
;
_refine_ls_abs_structure_Flack 0.007(6)
_refine_ls_extinction_method none
_refine_ls_goodness_of_fit_ref 1.002
_refine_ls_hydrogen_treatment constr
_refine_ls_matrix_type full
_refine_ls_number_parameters 759
_refine_ls_number_reflns 15779
_refine_ls_number_restraints 24
_refine_ls_restrained_S_all 1.002
_refine_ls_R_factor_all 0.0581
_refine_ls_R_factor_gt 0.0372
_refine_ls_shift/su_max 0.001
_refine_ls_shift/su_mean 0.000
_refine_ls_structure_factor_coef Fsqd
_refine_ls_weighting_details 'w=1/[\s^2^(Fo^2^)+(0.0269P)^2^] where P=(Fo^2^+2Fc^2^)/3'
_refine_ls_weighting_scheme calc
_refine_ls_wR_factor_gt 0.0682
_refine_ls_wR_factor_ref 0.0745
_reflns_Friedel_coverage 0.827
_reflns_Friedel_fraction_full 0.998
_reflns_Friedel_fraction_max 0.987
_reflns_number_gt 12783
_reflns_number_total 15779
_reflns_threshold_expression 'I > 2\s(I)'
_cod_data_source_file om6b00357_si_002.cif
_cod_data_source_block compound6
_cod_original_cell_volume 6908.8(13)
_cod_database_code 4086515
_shelx_shelxl_version_number 2014/7
_shelx_space_group_comment
; 
The symmetry employed for this shelxl refinement is uniquely defined 
by the following loop, which should always be used as a source of 
symmetry information in preference to the above space-group names. 
They are only intended as comments. 
;
_shelx_estimated_absorpt_t_min 0.177
_shelx_estimated_absorpt_t_max 0.445

loop_
_space_group_symop_operation_xyz
'x, y, z'
'-x+1/2, -y, z+1/2'
'-x, y+1/2, -z+1/2'
'x+1/2, -y+1/2, -z'

loop_
_atom_site_label
_atom_site_type_symbol
_atom_site_fract_x
_atom_site_fract_y
_atom_site_fract_z
_atom_site_U_iso_or_equiv
_atom_site_adp_type
_atom_site_occupancy
_atom_site_site_symmetry_order
_atom_site_calc_flag
_atom_site_refinement_flags_posn
_atom_site_refinement_flags_adp
C1 C 0.2213(5) 0.1496(5) 0.0299(3) 0.012(2) Uani 1 1 d . .
C2 C 0.1705(5) 0.2096(6) 0.0550(4) 0.015(2) Uani 1 1 d . .
C3 C 0.1935(6) 0.2894(6) 0.0370(4) 0.017(2) Uani 1 1 d . .
C4 C 0.2575(6) 0.2777(6) 0.0002(4) 0.016(2) Uani 1 1 d . .
C5 C 0.2759(7) 0.1917(6) -0.0033(4) 0.014(2) Uani 1 1 d . .
C6 C 0.2093(6) 0.0579(5) 0.0325(4) 0.020(2) Uani 1 1 d . .
H6A H 0.1723 0.0443 0.0602 0.031 Uiso 1 1 calc R U
H6B H 0.2658 0.0311 0.0365 0.031 Uiso 1 1 calc R U
H6C H 0.1819 0.0382 0.0028 0.031 Uiso 1 1 calc R U
C7 C 0.0977(5) 0.1947(7) 0.0886(4) 0.029(2) Uani 1 1 d . .
H7A H 0.0427 0.2034 0.0717 0.044 Uiso 1 1 calc R U
H7B H 0.1018 0.2331 0.1158 0.044 Uiso 1 1 calc R U
H7C H 0.1003 0.1376 0.1005 0.044 Uiso 1 1 calc R U
C8 C 0.1469(6) 0.3683(6) 0.0479(4) 0.028(3) Uani 1 1 d . .
H8A H 0.0891 0.3667 0.0333 0.042 Uiso 1 1 calc R U
H8B H 0.1795 0.4150 0.0345 0.042 Uiso 1 1 calc R U
H8C H 0.1415 0.3749 0.0829 0.042 Uiso 1 1 calc R U
C9 C 0.2871(7) 0.3416(6) -0.0349(4) 0.025(3) Uani 1 1 d . .
H9A H 0.3453 0.3275 -0.0465 0.037 Uiso 1 1 calc R U
H9B H 0.2884 0.3959 -0.0191 0.037 Uiso 1 1 calc R U
H9C H 0.2470 0.3434 -0.0623 0.037 Uiso 1 1 calc R U
C10 C 0.3294(6) 0.1527(6) -0.0418(4) 0.023(2) Uani 1 1 d . .
H10A H 0.2973 0.1534 -0.0723 0.034 Uiso 1 1 calc R U
H10B H 0.3425 0.0954 -0.0329 0.034 Uiso 1 1 calc R U
H10C H 0.3835 0.1838 -0.0456 0.034 Uiso 1 1 calc R U
C11 C 0.4520(6) 0.3684(6) 0.0720(3) 0.015(2) Uani 1 1 d . .
C12 C 0.3891(5) 0.4016(5) 0.1047(3) 0.012(2) Uani 1 1 d . .
C13 C 0.4023(5) 0.3644(5) 0.1502(3) 0.012(2) Uani 1 1 d . .
C14 C 0.4732(5) 0.3080(6) 0.1466(4) 0.014(2) Uani 1 1 d . .
C15 C 0.5034(5) 0.3108(6) 0.0978(4) 0.016(2) Uani 1 1 d . .
C16 C 0.4725(6) 0.4008(7) 0.0229(4) 0.026(3) Uani 1 1 d . .
H16A H 0.5270 0.4319 0.0240 0.039 Uiso 1 1 calc R U
H16B H 0.4257 0.4374 0.0121 0.039 Uiso 1 1 calc R U
H16C H 0.4782 0.3544 0.0003 0.039 Uiso 1 1 calc R U
C17 C 0.3283(6) 0.4737(5) 0.0949(4) 0.023(2) Uani 1 1 d . .
H17A H 0.2747 0.4662 0.1134 0.035 Uiso 1 1 calc R U
H17B H 0.3147 0.4758 0.0604 0.035 Uiso 1 1 calc R U
H17C H 0.3562 0.5256 0.1046 0.035 Uiso 1 1 calc R U
C18 C 0.3612(6) 0.3919(6) 0.1969(3) 0.020(2) Uani 1 1 d . .
H18A H 0.3718 0.4512 0.2017 0.030 Uiso 1 1 calc R U
H18B H 0.3864 0.3606 0.2238 0.030 Uiso 1 1 calc R U
H18C H 0.2986 0.3818 0.1956 0.030 Uiso 1 1 calc R U
C19 C 0.5130(5) 0.2628(6) 0.1875(3) 0.022(2) Uani 1 1 d . U
H19A H 0.5514 0.2195 0.1751 0.034 Uiso 1 1 calc R U
H19B H 0.4674 0.2376 0.2073 0.034 Uiso 1 1 calc R U
H19C H 0.5466 0.3016 0.2073 0.034 Uiso 1 1 calc R U
C20 C 0.5840(5) 0.2705(6) 0.0788(4) 0.028(3) Uani 1 1 d . .
H20A H 0.6340 0.3063 0.0851 0.042 Uiso 1 1 calc R U
H20B H 0.5783 0.2618 0.0439 0.042 Uiso 1 1 calc R U
H20C H 0.5924 0.2170 0.0948 0.042 Uiso 1 1 calc R U
C21 C 0.5133(6) 0.0602(6) 0.1128(4) 0.017(2) Uani 1 1 d . .
C22 C 0.4903(6) 0.0551(6) 0.1609(4) 0.025(3) Uani 1 1 d . .
H22 H 0.4335 0.0703 0.1706 0.030 Uiso 1 1 calc R U
C23 C 0.5493(7) 0.0281(7) 0.1950(4) 0.033(3) Uani 1 1 d . .
H23 H 0.5329 0.0271 0.2280 0.039 Uiso 1 1 calc R U
C24 C 0.6308(6) 0.0028(6) 0.1821(5) 0.027(3) Uani 1 1 d . .
H24 H 0.6702 -0.0174 0.2057 0.032 Uiso 1 1 calc R U
C25 C 0.6545(6) 0.0072(6) 0.1344(4) 0.025(3) Uani 1 1 d . .
H25 H 0.7109 -0.0099 0.1251 0.030 Uiso 1 1 calc R U
C26 C 0.5972(6) 0.0362(6) 0.0995(4) 0.021(2) Uani 1 1 d . .
H26 H 0.6149 0.0397 0.0668 0.025 Uiso 1 1 calc R U
C27 C 0.2115(5) 0.1002(6) 0.1823(4) 0.015(2) Uani 1 1 d . .
C28 C 0.1388(6) 0.0900(6) 0.2119(3) 0.019(2) Uani 1 1 d . .
H28 H 0.1162 0.1361 0.2291 0.023 Uiso 1 1 calc R U
C29 C 0.0996(7) 0.0132(6) 0.2164(4) 0.026(2) Uani 1 1 d . .
H29 H 0.0510 0.0069 0.2371 0.031 Uiso 1 1 calc R U
C30 C 0.1306(6) -0.0540(7) 0.1910(4) 0.029(3) Uani 1 1 d . .
H30 H 0.1035 -0.1065 0.1940 0.035 Uiso 1 1 calc R U
C31 C 0.2020(6) -0.0439(6) 0.1610(4) 0.025(2) Uani 1 1 d . .
H31 H 0.2229 -0.0899 0.1431 0.030 Uiso 1 1 calc R U
C32 C 0.2431(6) 0.0322(6) 0.1567(4) 0.018(2) Uani 1 1 d . .
H32 H 0.2924 0.0379 0.1365 0.021 Uiso 1 1 calc R U
C33 C 0.1543(5) 0.3708(5) 0.3533(4) 0.013(2) Uani 1 1 d . .
C34 C 0.1417(5) 0.4070(6) 0.3997(4) 0.017(2) Uani 1 1 d . .
C35 C 0.2046(6) 0.3733(6) 0.4318(3) 0.014(2) Uani 1 1 d . .
C36 C 0.2564(5) 0.3169(5) 0.4050(4) 0.016(2) Uani 1 1 d . .
C37 C 0.2258(6) 0.3152(5) 0.3577(3) 0.014(2) Uani 1 1 d . .
C38 C 0.1123(6) 0.3992(7) 0.3075(4) 0.029(3) Uani 1 1 d . .
H38A H 0.1475 0.4430 0.2928 0.044 Uiso 1 1 calc R U
H38B H 0.0544 0.4207 0.3146 0.044 Uiso 1 1 calc R U
H38C H 0.1077 0.3524 0.2851 0.044 Uiso 1 1 calc R U
C39 C 0.0794(6) 0.4756(5) 0.4105(4) 0.027(2) Uani 1 1 d . .
H39A H 0.0654 0.4754 0.4450 0.041 Uiso 1 1 calc R U
H39B H 0.0263 0.4675 0.3917 0.041 Uiso 1 1 calc R U
H39C H 0.1057 0.5288 0.4018 0.041 Uiso 1 1 calc R U
C40 C 0.2251(6) 0.4030(7) 0.4816(4) 0.026(3) Uani 1 1 d . .
H40A H 0.2776 0.4372 0.4807 0.040 Uiso 1 1 calc R U
H40B H 0.2346 0.3554 0.5028 0.040 Uiso 1 1 calc R U
H40C H 0.1766 0.4361 0.4938 0.040 Uiso 1 1 calc R U
C41 C 0.3385(5) 0.2767(6) 0.4237(4) 0.026(3) Uani 1 1 d . .
H41A H 0.3506 0.2265 0.4050 0.039 Uiso 1 1 calc R U
H41B H 0.3310 0.2622 0.4578 0.039 Uiso 1 1 calc R U
H41C H 0.3870 0.3155 0.4204 0.039 Uiso 1 1 calc R U
C42 C 0.2678(6) 0.2705(6) 0.3150(4) 0.030(3) Uani 1 1 d . .
H42A H 0.3175 0.3027 0.3035 0.045 Uiso 1 1 calc R U
H42B H 0.2254 0.2648 0.2889 0.045 Uiso 1 1 calc R U
H42C H 0.2873 0.2155 0.3252 0.045 Uiso 1 1 calc R U
C43 C 0.0123(6) 0.2770(6) 0.5019(3) 0.012(2) Uani 1 1 d . U
C44 C -0.0514(6) 0.2904(5) 0.4656(3) 0.013(2) Uani 1 1 d . U
C45 C -0.0750(5) 0.2129(6) 0.4459(3) 0.013(2) Uani 1 1 d . .
C46 C -0.0251(6) 0.1508(6) 0.4692(3) 0.013(2) Uani 1 1 d . .
C47 C 0.0304(6) 0.1925(6) 0.5040(3) 0.011(2) Uani 1 1 d . U
C48 C 0.0427(7) 0.3400(6) 0.5384(4) 0.024(2) Uani 1 1 d . .
H48A H 0.0043 0.3389 0.5666 0.036 Uiso 1 1 calc R U
H48B H 0.0416 0.3953 0.5239 0.036 Uiso 1 1 calc R U
H48C H 0.1019 0.3267 0.5485 0.036 Uiso 1 1 calc R U
C49 C -0.0998(6) 0.3699(6) 0.4559(4) 0.026(3) Uani 1 1 d . .
H49A H -0.1042 0.3787 0.4210 0.038 Uiso 1 1 calc R U
H49B H -0.0687 0.4163 0.4706 0.038 Uiso 1 1 calc R U
H49C H -0.1581 0.3662 0.4698 0.038 Uiso 1 1 calc R U
C50 C -0.1494(5) 0.1996(6) 0.4121(4) 0.026(2) Uani 1 1 d . .
H50A H -0.2035 0.2155 0.4281 0.039 Uiso 1 1 calc R U
H50B H -0.1521 0.1411 0.4029 0.039 Uiso 1 1 calc R U
H50C H -0.1413 0.2337 0.3832 0.039 Uiso 1 1 calc R U
C51 C -0.0353(6) 0.0587(6) 0.4660(4) 0.019(2) Uani 1 1 d . .
H51A H -0.0666 0.0386 0.4944 0.028 Uiso 1 1 calc R U
H51B H 0.0220 0.0327 0.4647 0.028 Uiso 1 1 calc R U
H51C H -0.0678 0.0446 0.4367 0.028 Uiso 1 1 calc R U
C52 C 0.0867(6) 0.1492(6) 0.5404(4) 0.022(2) Uani 1 1 d . .
H52A H 0.1405 0.1806 0.5448 0.033 Uiso 1 1 calc R U
H52B H 0.1004 0.0934 0.5289 0.033 Uiso 1 1 calc R U
H52C H 0.0560 0.1456 0.5713 0.033 Uiso 1 1 calc R U
C53 C -0.0329(6) 0.1089(6) 0.3213(4) 0.019(2) Uani 1 1 d . .
C54 C -0.1123(6) 0.1007(6) 0.2973(4) 0.021(2) Uani 1 1 d . .
H54 H -0.1375 0.1474 0.2819 0.026 Uiso 1 1 calc R U
C55 C -0.1544(7) 0.0245(7) 0.2959(4) 0.028(3) Uani 1 1 d . .
H55 H -0.2089 0.0197 0.2803 0.034 Uiso 1 1 calc R U
C56 C -0.1170(6) -0.0446(7) 0.3173(4) 0.027(3) Uani 1 1 d . .
H56 H -0.1445 -0.0972 0.3151 0.033 Uiso 1 1 calc R U
C57 C -0.0394(6) -0.0363(6) 0.3420(4) 0.025(2) Uani 1 1 d . .
H57 H -0.0143 -0.0827 0.3578 0.030 Uiso 1 1 calc R U
C58 C 0.0015(6) 0.0402(6) 0.3435(4) 0.023(2) Uani 1 1 d . .
H58 H 0.0548 0.0453 0.3604 0.028 Uiso 1 1 calc R U
C59 C 0.2707(6) 0.0618(6) 0.3838(4) 0.019(2) Uani 1 1 d . .
C60 C 0.2461(6) 0.0567(6) 0.3355(4) 0.024(3) Uani 1 1 d . .
H60 H 0.1906 0.0765 0.3261 0.029 Uiso 1 1 calc R U
C61 C 0.3006(6) 0.0236(7) 0.3009(4) 0.028(3) Uani 1 1 d . .
H61 H 0.2825 0.0197 0.2682 0.034 Uiso 1 1 calc R U
C62 C 0.3833(6) -0.0042(6) 0.3148(5) 0.027(3) Uani 1 1 d . .
H62 H 0.4216 -0.0273 0.2916 0.032 Uiso 1 1 calc R U
C63 C 0.4079(7) 0.0025(6) 0.3625(4) 0.031(3) Uani 1 1 d . .
H63 H 0.4639 -0.0158 0.3719 0.037 Uiso 1 1 calc R U
C64 C 0.3532(6) 0.0349(6) 0.3963(4) 0.024(2) Uani 1 1 d . .
H64 H 0.3719 0.0392 0.4289 0.029 Uiso 1 1 calc R U
C65 C 0.5231(9) 0.2965(9) 0.3238(5) 0.046(4) Uani 1 1 d . .
H65 H 0.4767 0.3334 0.3302 0.055 Uiso 1 1 calc R U
C66 C 0.5089(9) 0.2142(9) 0.3243(5) 0.044(4) Uani 1 1 d . .
H66 H 0.4521 0.1943 0.3307 0.052 Uiso 1 1 calc R U
C67 C 0.5738(7) 0.1582(8) 0.3160(5) 0.049(4) Uani 1 1 d . .
H67 H 0.5630 0.1003 0.3175 0.059 Uiso 1 1 calc R U
C68 C 0.6555(8) 0.1883(9) 0.3054(6) 0.072(6) Uani 1 1 d . .
H68 H 0.7017 0.1513 0.2983 0.087 Uiso 1 1 calc R U
C69 C 0.6685(8) 0.2704(11) 0.3051(7) 0.083(6) Uani 1 1 d . .
H69 H 0.7252 0.2903 0.2985 0.099 Uiso 1 1 calc R U
C70 C 0.6038(8) 0.3274(9) 0.3140(5) 0.055(4) Uani 1 1 d . .
H70 H 0.6147 0.3853 0.3134 0.066 Uiso 1 1 calc R U
C71 C 0.0710(8) 0.7644(9) 0.3123(5) 0.051(4) Uani 1 1 d . .
H71 H 0.0134 0.7836 0.3078 0.062 Uiso 1 1 calc R U
C72 C 0.0860(8) 0.6808(8) 0.3215(5) 0.046(3) Uani 1 1 d . .
H72 H 0.0388 0.6433 0.3236 0.055 Uiso 1 1 calc R U
C73 C 0.1684(7) 0.6530(8) 0.3275(4) 0.036(3) Uani 1 1 d . .
H73 H 0.1782 0.5959 0.3339 0.043 Uiso 1 1 calc R U
C74 C 0.2373(7) 0.7057(8) 0.3243(5) 0.035(3) Uani 1 1 d . .
H74 H 0.2948 0.6857 0.3280 0.042 Uiso 1 1 calc R U
C75 C 0.2215(9) 0.7900(9) 0.3156(6) 0.057(4) Uani 1 1 d . .
H75 H 0.2690 0.8274 0.3138 0.069 Uiso 1 1 calc R U
C76 C 0.1390(9) 0.8194(9) 0.3096(5) 0.058(4) Uani 1 1 d . .
H76 H 0.1289 0.8765 0.3036 0.069 Uiso 1 1 calc R U
Se1 Se 0.43426(6) 0.09235(6) 0.06261(4) 0.0191(2) Uani 1 1 d . .
Se2 Se 0.26923(7) 0.20580(7) 0.18208(4) 0.0192(3) Uani 1 1 d . .
Se3 Se 0.02522(7) 0.21403(7) 0.31886(4) 0.0194(3) Uani 1 1 d . .
Se4 Se 0.19297(6) 0.09567(6) 0.43456(4) 0.0189(2) Uani 1 1 d . .
Th1 Th 0.33929(2) 0.23887(2) 0.08777(2) 0.00966(8) Uani 1 1 d . .
Th2 Th 0.09460(2) 0.24254(2) 0.41357(2) 0.00978(8) Uani 1 1 d . .

loop_
_atom_site_aniso_label
_atom_site_aniso_U_11
_atom_site_aniso_U_22
_atom_site_aniso_U_33
_atom_site_aniso_U_23
_atom_site_aniso_U_13
_atom_site_aniso_U_12
C1 0.009(4) 0.012(5) 0.016(5) -0.006(4) -0.006(4) 0.001(4)
C2 0.011(5) 0.017(5) 0.019(6) -0.001(4) 0.000(4) -0.003(4)
C3 0.011(5) 0.017(5) 0.021(6) -0.005(4) -0.004(4) 0.001(4)
C4 0.018(5) 0.014(6) 0.015(6) 0.002(4) -0.012(4) -0.006(4)
C5 0.019(5) 0.009(5) 0.013(6) -0.004(4) -0.001(4) 0.001(4)
C6 0.024(5) 0.009(5) 0.028(7) 0.002(4) -0.009(5) -0.008(4)
C7 0.013(5) 0.046(7) 0.029(6) -0.012(6) -0.001(5) -0.002(4)
C8 0.027(6) 0.015(6) 0.042(8) -0.008(5) -0.009(5) 0.014(4)
C9 0.029(6) 0.013(5) 0.032(7) 0.006(5) -0.016(5) -0.005(4)
C10 0.019(5) 0.036(6) 0.012(6) 0.000(5) 0.001(4) 0.004(4)
C11 0.017(5) 0.017(5) 0.011(5) -0.003(4) 0.001(4) -0.009(4)
C12 0.013(4) 0.008(5) 0.016(5) -0.003(4) 0.001(4) -0.002(4)
C13 0.018(5) 0.011(5) 0.008(5) -0.004(4) 0.002(4) -0.003(4)
C14 0.012(5) 0.013(5) 0.018(5) -0.006(4) -0.007(4) -0.001(4)
C15 0.011(4) 0.017(5) 0.021(6) -0.004(4) -0.002(4) -0.006(3)
C16 0.026(6) 0.031(6) 0.021(6) 0.008(5) 0.006(5) -0.012(5)
C17 0.019(5) 0.017(5) 0.033(7) 0.001(5) -0.002(5) -0.001(4)
C18 0.031(6) 0.016(5) 0.014(6) -0.005(4) 0.008(5) -0.005(4)
C19 0.018(4) 0.025(5) 0.024(5) 0.006(4) -0.016(4) -0.006(4)
C20 0.014(4) 0.030(6) 0.040(7) -0.005(5) 0.007(5) -0.007(4)
C21 0.014(5) 0.013(5) 0.023(6) -0.004(4) -0.004(4) 0.003(4)
C22 0.011(5) 0.033(7) 0.032(7) 0.005(5) 0.005(5) 0.002(4)
C23 0.031(6) 0.041(7) 0.027(7) 0.008(5) 0.000(5) 0.000(5)
C24 0.020(6) 0.020(6) 0.040(9) 0.015(5) -0.007(5) 0.003(4)
C25 0.016(5) 0.019(6) 0.039(8) -0.008(5) -0.011(5) 0.011(4)
C26 0.022(5) 0.018(5) 0.024(6) -0.007(4) -0.003(5) 0.006(4)
C27 0.014(5) 0.014(5) 0.018(6) 0.003(4) -0.006(4) -0.002(4)
C28 0.020(5) 0.024(6) 0.014(5) 0.000(4) -0.001(4) 0.004(4)
C29 0.028(6) 0.028(6) 0.022(6) 0.002(5) 0.001(5) -0.007(5)
C30 0.023(6) 0.020(6) 0.045(8) 0.003(5) -0.007(5) -0.009(4)
C31 0.024(6) 0.020(6) 0.031(7) 0.001(5) 0.000(5) 0.001(4)
C32 0.016(5) 0.020(5) 0.017(6) -0.001(4) -0.001(4) 0.001(4)
C33 0.010(4) 0.012(5) 0.018(6) 0.005(4) 0.002(4) -0.008(3)
C34 0.011(4) 0.012(5) 0.028(6) 0.002(4) 0.000(4) -0.006(4)
C35 0.017(5) 0.020(5) 0.005(5) 0.001(4) -0.001(4) -0.002(4)
C36 0.010(4) 0.018(5) 0.021(6) -0.001(4) -0.003(4) -0.003(3)
C37 0.013(5) 0.014(5) 0.016(5) -0.001(4) 0.007(4) -0.004(4)
C38 0.035(6) 0.033(7) 0.020(6) 0.011(5) -0.007(5) -0.014(5)
C39 0.032(6) 0.010(5) 0.040(7) 0.000(5) 0.004(6) 0.002(4)
C40 0.030(6) 0.030(6) 0.020(6) -0.006(5) -0.003(5) -0.013(5)
C41 0.010(4) 0.035(6) 0.034(7) -0.001(5) -0.009(4) 0.005(4)
C42 0.029(5) 0.032(7) 0.030(7) -0.010(5) 0.010(5) -0.004(5)
C43 0.017(4) 0.009(4) 0.009(4) 0.000(3) 0.007(3) 0.000(4)
C44 0.013(4) 0.013(4) 0.014(4) 0.002(3) 0.009(3) 0.004(3)
C45 0.006(4) 0.022(5) 0.013(5) -0.001(4) 0.005(4) 0.001(3)
C46 0.016(5) 0.014(5) 0.009(5) 0.000(4) 0.005(4) -0.006(4)
C47 0.014(4) 0.015(4) 0.005(4) 0.003(3) 0.002(3) -0.001(4)
C48 0.035(6) 0.016(6) 0.021(6) -0.004(4) 0.008(5) -0.007(4)
C49 0.031(6) 0.017(6) 0.028(7) 0.007(5) 0.015(5) 0.006(4)
C50 0.017(5) 0.039(6) 0.022(6) -0.008(6) 0.009(5) 0.004(4)
C51 0.023(5) 0.017(5) 0.016(6) 0.002(4) 0.008(4) -0.006(4)
C52 0.024(5) 0.019(6) 0.023(6) 0.001(4) -0.001(5) 0.007(4)
C53 0.019(5) 0.021(6) 0.017(5) -0.009(4) 0.002(4) -0.007(4)
C54 0.017(5) 0.017(5) 0.031(7) -0.005(4) 0.002(4) -0.001(4)
C55 0.019(5) 0.032(7) 0.034(7) -0.013(5) 0.000(5) -0.003(5)
C56 0.031(6) 0.026(6) 0.025(7) -0.012(5) 0.002(5) -0.011(5)
C57 0.027(6) 0.023(6) 0.024(6) -0.004(5) 0.010(5) -0.001(4)
C58 0.022(5) 0.029(6) 0.019(6) -0.006(5) 0.002(5) -0.006(5)
C59 0.018(5) 0.010(5) 0.030(7) 0.003(4) -0.002(5) 0.006(4)
C60 0.013(5) 0.036(7) 0.023(7) 0.001(5) -0.001(5) 0.013(4)
C61 0.027(6) 0.034(7) 0.023(7) -0.003(5) -0.001(5) 0.000(5)
C62 0.023(6) 0.028(6) 0.029(8) 0.003(5) 0.013(5) 0.009(5)
C63 0.025(6) 0.031(7) 0.037(8) 0.008(5) 0.000(6) 0.009(5)
C64 0.017(5) 0.028(6) 0.028(7) 0.009(5) 0.000(5) 0.006(4)
C65 0.043(8) 0.053(10) 0.041(9) -0.001(7) -0.002(7) 0.007(7)
C66 0.041(8) 0.063(11) 0.027(8) 0.003(7) 0.006(6) 0.008(7)
C67 0.034(7) 0.057(9) 0.055(10) -0.019(7) -0.007(7) 0.008(6)
C68 0.025(7) 0.063(11) 0.129(17) -0.039(10) 0.003(8) 0.009(7)
C69 0.030(7) 0.085(13) 0.133(17) -0.042(12) 0.012(9) -0.014(8)
C70 0.037(8) 0.078(11) 0.050(10) -0.017(8) 0.001(7) 0.001(7)
C71 0.039(7) 0.066(10) 0.048(9) -0.024(8) -0.006(6) 0.022(7)
C72 0.033(7) 0.061(9) 0.043(8) -0.022(7) 0.009(6) -0.006(6)
C73 0.031(6) 0.047(8) 0.030(7) 0.002(6) -0.002(6) -0.004(5)
C74 0.016(6) 0.034(7) 0.054(9) 0.012(6) 0.000(6) 0.001(5)
C75 0.053(9) 0.041(9) 0.078(12) 0.016(8) 0.024(9) -0.001(7)
C76 0.070(10) 0.047(9) 0.056(10) 0.021(7) 0.024(9) 0.022(8)
Se1 0.0200(5) 0.0151(5) 0.0224(6) -0.0052(4) -0.0045(5) 0.0076(4)
Se2 0.0239(5) 0.0197(6) 0.0138(6) -0.0009(5) 0.0024(5) -0.0072(4)
Se3 0.0207(5) 0.0225(6) 0.0151(6) -0.0020(5) -0.0007(5) -0.0056(4)
Se4 0.0194(5) 0.0153(5) 0.0219(6) 0.0043(4) 0.0031(4) 0.0068(4)
Th1 0.01080(15) 0.00732(16) 0.01087(17) -0.00139(17) -0.00096(13) 0.00037(11)
Th2 0.01087(15) 0.00736(16) 0.01111(17) 0.00071(17) 0.00116(13) 0.00026(11)

loop_
_atom_type_symbol
_atom_type_description
_atom_type_scat_dispersion_real
_atom_type_scat_dispersion_imag
_atom_type_scat_source
C C 0.0033 0.0016 'International Tables Vol C Tables 4.2.6.8 and 6.1.1.4'
H H 0.0000 0.0000 'International Tables Vol C Tables 4.2.6.8 and 6.1.1.4'
Se Se -0.0929 2.2259 'International Tables Vol C Tables 4.2.6.8 and 6.1.1.4'
Th Th -7.2400 8.8979 'International Tables Vol C Tables 4.2.6.8 and 6.1.1.4'

loop_
_geom_angle_atom_site_label_1
_geom_angle_atom_site_label_2
_geom_angle_atom_site_label_3
_geom_angle
C5 C1 C2 108.5(8)
C5 C1 C6 125.4(9)
C2 C1 C6 125.4(9)
C5 C1 Th1 75.0(5)
C2 C1 Th1 74.4(5)
C6 C1 Th1 123.9(6)
C3 C2 C1 107.8(8)
C3 C2 C7 123.7(8)
C1 C2 C7 127.9(9)
C3 C2 Th1 74.3(5)
C1 C2 Th1 76.2(5)
C7 C2 Th1 122.0(7)
C2 C3 C4 107.4(8)
C2 C3 C8 125.5(8)
C4 C3 C8 126.1(9)
C2 C3 Th1 76.1(5)
C4 C3 Th1 76.2(5)
C8 C3 Th1 122.6(6)
C5 C4 C3 108.5(9)
C5 C4 C9 124.8(10)
C3 C4 C9 125.8(9)
C5 C4 Th1 75.6(6)
C3 C4 Th1 74.0(5)
C9 C4 Th1 125.6(6)
C1 C5 C4 107.7(9)
C1 C5 C10 126.2(9)
C4 C5 C10 125.0(10)
C1 C5 Th1 75.8(5)
C4 C5 Th1 75.1(6)
C10 C5 Th1 124.4(6)
C1 C6 H6A 109.5
C1 C6 H6B 109.5
H6A C6 H6B 109.5
C1 C6 H6C 109.5
H6A C6 H6C 109.5
H6B C6 H6C 109.5
C2 C7 H7A 109.5
C2 C7 H7B 109.5
H7A C7 H7B 109.5
C2 C7 H7C 109.5
H7A C7 H7C 109.5
H7B C7 H7C 109.5
C3 C8 H8A 109.5
C3 C8 H8B 109.5
H8A C8 H8B 109.5
C3 C8 H8C 109.5
H8A C8 H8C 109.5
H8B C8 H8C 109.5
C4 C9 H9A 109.5
C4 C9 H9B 109.5
H9A C9 H9B 109.5
C4 C9 H9C 109.5
H9A C9 H9C 109.5
H9B C9 H9C 109.5
C5 C10 H10A 109.5
C5 C10 H10B 109.5
H10A C10 H10B 109.5
C5 C10 H10C 109.5
H10A C10 H10C 109.5
H10B C10 H10C 109.5
C15 C11 C12 107.9(8)
C15 C11 C16 124.8(8)
C12 C11 C16 126.1(9)
C15 C11 Th1 77.1(5)
C12 C11 Th1 75.9(5)
C16 C11 Th1 123.0(6)
C13 C12 C11 107.9(8)
C13 C12 C17 125.1(8)
C11 C12 C17 126.4(9)
C13 C12 Th1 77.8(5)
C11 C12 Th1 74.1(5)
C17 C12 Th1 121.5(5)
C12 C13 C14 108.7(8)
C12 C13 C18 125.5(8)
C14 C13 C18 124.8(9)
C12 C13 Th1 73.1(5)
C14 C13 Th1 76.4(5)
C18 C13 Th1 126.1(6)
C13 C14 C15 107.2(8)
C13 C14 C19 125.4(9)
C15 C14 C19 127.2(8)
C13 C14 Th1 74.6(5)
C15 C14 Th1 73.1(5)
C19 C14 Th1 123.0(6)
C11 C15 C14 108.3(8)
C11 C15 C20 125.0(9)
C14 C15 C20 126.0(9)
C11 C15 Th1 73.4(5)
C14 C15 Th1 77.6(5)
C20 C15 Th1 122.4(6)
C11 C16 H16A 109.5
C11 C16 H16B 109.5
H16A C16 H16B 109.5
C11 C16 H16C 109.5
H16A C16 H16C 109.5
H16B C16 H16C 109.5
C12 C17 H17A 109.5
C12 C17 H17B 109.5
H17A C17 H17B 109.5
C12 C17 H17C 109.5
H17A C17 H17C 109.5
H17B C17 H17C 109.5
C13 C18 H18A 109.5
C13 C18 H18B 109.5
H18A C18 H18B 109.5
C13 C18 H18C 109.5
H18A C18 H18C 109.5
H18B C18 H18C 109.5
C14 C19 H19A 109.5
C14 C19 H19B 109.5
H19A C19 H19B 109.5
C14 C19 H19C 109.5
H19A C19 H19C 109.5
H19B C19 H19C 109.5
C15 C20 H20A 109.5
C15 C20 H20B 109.5
H20A C20 H20B 109.5
C15 C20 H20C 109.5
H20A C20 H20C 109.5
H20B C20 H20C 109.5
C22 C21 C26 118.4(9)
C22 C21 Se1 123.4(7)
C26 C21 Se1 118.1(8)
C21 C22 C23 120.6(9)
C21 C22 H22 119.7
C23 C22 H22 119.7
C24 C23 C22 121.4(11)
C24 C23 H23 119.3
C22 C23 H23 119.3
C23 C24 C25 118.6(11)
C23 C24 H24 120.7
C25 C24 H24 120.7
C24 C25 C26 121.1(10)
C24 C25 H25 119.4
C26 C25 H25 119.4
C25 C26 C21 119.9(10)
C25 C26 H26 120.1
C21 C26 H26 120.1
C32 C27 C28 119.0(8)
C32 C27 Se2 122.3(7)
C28 C27 Se2 118.5(7)
C29 C28 C27 120.6(9)
C29 C28 H28 119.7
C27 C28 H28 119.7
C30 C29 C28 120.5(10)
C30 C29 H29 119.8
C28 C29 H29 119.8
C29 C30 C31 119.2(10)
C29 C30 H30 120.4
C31 C30 H30 120.4
C32 C31 C30 121.1(10)
C32 C31 H31 119.4
C30 C31 H31 119.4
C31 C32 C27 119.6(9)
C31 C32 H32 120.2
C27 C32 H32 120.2
C34 C33 C37 106.6(8)
C34 C33 C38 125.5(9)
C37 C33 C38 126.9(9)
C34 C33 Th2 73.8(5)
C37 C33 Th2 74.9(5)
C38 C33 Th2 125.9(6)
C35 C34 C33 108.3(8)
C35 C34 C39 126.6(9)
C33 C34 C39 124.8(9)
C35 C34 Th2 74.2(5)
C33 C34 Th2 76.6(5)
C39 C34 Th2 120.8(6)
C36 C35 C34 107.5(8)
C36 C35 C40 124.7(8)
C34 C35 C40 126.7(9)
C36 C35 Th2 76.1(5)
C34 C35 Th2 76.0(5)
C40 C35 Th2 123.1(6)
C37 C36 C35 108.3(8)
C37 C36 C41 126.6(9)
C35 C36 C41 124.5(9)
C37 C36 Th2 76.5(5)
C35 C36 Th2 74.2(5)
C41 C36 Th2 122.5(6)
C36 C37 C33 109.3(8)
C36 C37 C42 126.4(8)
C33 C37 C42 123.8(9)
C36 C37 Th2 74.6(5)
C33 C37 Th2 75.7(5)
C42 C37 Th2 122.4(6)
C33 C38 H38A 109.5
C33 C38 H38B 109.5
H38A C38 H38B 109.5
C33 C38 H38C 109.5
H38A C38 H38C 109.5
H38B C38 H38C 109.5
C34 C39 H39A 109.5
C34 C39 H39B 109.5
H39A C39 H39B 109.5
C34 C39 H39C 109.5
H39A C39 H39C 109.5
H39B C39 H39C 109.5
C35 C40 H40A 109.5
C35 C40 H40B 109.5
H40A C40 H40B 109.5
C35 C40 H40C 109.5
H40A C40 H40C 109.5
H40B C40 H40C 109.5
C36 C41 H41A 109.5
C36 C41 H41B 109.5
H41A C41 H41B 109.5
C36 C41 H41C 109.5
H41A C41 H41C 109.5
H41B C41 H41C 109.5
C37 C42 H42A 109.5
C37 C42 H42B 109.5
H42A C42 H42B 109.5
C37 C42 H42C 109.5
H42A C42 H42C 109.5
H42B C42 H42C 109.5
C47 C43 C44 108.5(9)
C47 C43 C48 124.7(9)
C44 C43 C48 125.8(9)
C47 C43 Th2 75.7(6)
C44 C43 Th2 74.2(5)
C48 C43 Th2 125.2(6)
C45 C44 C43 108.4(8)
C45 C44 C49 123.9(8)
C43 C44 C49 126.7(9)
C45 C44 Th2 76.3(5)
C43 C44 Th2 76.3(5)
C49 C44 Th2 123.0(6)
C44 C45 C46 108.1(8)
C44 C45 C50 124.4(8)
C46 C45 C50 126.8(8)
C44 C45 Th2 74.5(5)
C46 C45 Th2 76.1(5)
C50 C45 Th2 122.7(6)
C45 C46 C47 107.1(8)
C45 C46 C51 128.1(9)
C47 C46 C51 124.1(9)
C45 C46 Th2 74.7(5)
C47 C46 Th2 74.6(5)
C51 C46 Th2 123.8(6)
C43 C47 C46 107.9(9)
C43 C47 C52 126.8(9)
C46 C47 C52 124.8(9)
C43 C47 Th2 75.7(6)
C46 C47 Th2 75.5(5)
C52 C47 Th2 121.8(6)
C43 C48 H48A 109.5
C43 C48 H48B 109.5
H48A C48 H48B 109.5
C43 C48 H48C 109.5
H48A C48 H48C 109.5
H48B C48 H48C 109.5
C44 C49 H49A 109.5
C44 C49 H49B 109.5
H49A C49 H49B 109.5
C44 C49 H49C 109.5
H49A C49 H49C 109.5
H49B C49 H49C 109.5
C45 C50 H50A 109.5
C45 C50 H50B 109.5
H50A C50 H50B 109.5
C45 C50 H50C 109.5
H50A C50 H50C 109.5
H50B C50 H50C 109.5
C46 C51 H51A 109.5
C46 C51 H51B 109.5
H51A C51 H51B 109.5
C46 C51 H51C 109.5
H51A C51 H51C 109.5
H51B C51 H51C 109.5
C47 C52 H52A 109.5
C47 C52 H52B 109.5
H52A C52 H52B 109.5
C47 C52 H52C 109.5
H52A C52 H52C 109.5
H52B C52 H52C 109.5
C58 C53 C54 118.4(9)
C58 C53 Se3 123.2(7)
C54 C53 Se3 118.4(8)
C55 C54 C53 120.3(10)
C55 C54 H54 119.8
C53 C54 H54 119.8
C56 C55 C54 120.3(10)
C56 C55 H55 119.9
C54 C55 H55 119.9
C57 C56 C55 119.5(10)
C57 C56 H56 120.3
C55 C56 H56 120.3
C56 C57 C58 119.7(10)
C56 C57 H57 120.2
C58 C57 H57 120.2
C53 C58 C57 121.8(9)
C53 C58 H58 119.1
C57 C58 H58 119.1
C64 C59 C60 118.1(10)
C64 C59 Se4 118.6(8)
C60 C59 Se4 123.2(7)
C61 C60 C59 121.5(9)
C61 C60 H60 119.3
C59 C60 H60 119.3
C60 C61 C62 119.1(10)
C60 C61 H61 120.5
C62 C61 H61 120.5
C63 C62 C61 119.2(10)
C63 C62 H62 120.4
C61 C62 H62 120.4
C64 C63 C62 121.1(10)
C64 C63 H63 119.5
C62 C63 H63 119.5
C63 C64 C59 121.1(11)
C63 C64 H64 119.5
C59 C64 H64 119.5
C66 C65 C70 120.7(14)
C66 C65 H65 119.6
C70 C65 H65 119.6
C65 C66 C67 122.0(14)
C65 C66 H66 119.0
C67 C66 H66 119.0
C66 C67 C68 118.2(13)
C66 C67 H67 120.9
C68 C67 H67 120.9
C69 C68 C67 119.0(13)
C69 C68 H68 120.5
C67 C68 H68 120.5
C68 C69 C70 123.4(14)
C68 C69 H69 118.3
C70 C69 H69 118.3
C65 C70 C69 116.8(14)
C65 C70 H70 121.6
C69 C70 H70 121.6
C76 C71 C72 120.5(12)
C76 C71 H71 119.7
C72 C71 H71 119.7
C73 C72 C71 119.9(12)
C73 C72 H72 120.0
C71 C72 H72 120.0
C72 C73 C74 121.0(12)
C72 C73 H73 119.5
C74 C73 H73 119.5
C73 C74 C75 118.8(12)
C73 C74 H74 120.6
C75 C74 H74 120.6
C76 C75 C74 121.2(14)
C76 C75 H75 119.4
C74 C75 H75 119.4
C75 C76 C71 118.6(13)
C75 C76 H76 120.7
C71 C76 H76 120.7
C21 Se1 Th1 111.8(3)
C27 Se2 Th1 109.9(3)
C53 Se3 Th2 106.5(3)
C59 Se4 Th2 114.5(3)
C11 Th1 C3 102.0(3)
C11 Th1 C12 30.0(2)
C3 Th1 C12 91.8(3)
C11 Th1 C2 131.6(3)
C3 Th1 C2 29.6(3)
C12 Th1 C2 118.2(3)
C11 Th1 C15 29.5(3)
C3 Th1 C15 131.4(3)
C12 Th1 C15 48.7(3)
C2 Th1 C15 160.7(3)
C11 Th1 C4 88.7(3)
C3 Th1 C4 29.7(3)
C12 Th1 C4 93.4(3)
C2 Th1 C4 48.6(3)
C15 Th1 C4 113.6(3)
C11 Th1 C5 106.5(3)
C3 Th1 C5 48.9(3)
C12 Th1 C5 120.3(3)
C2 Th1 C5 48.6(3)
C15 Th1 C5 121.0(3)
C4 Th1 C5 29.3(3)
C11 Th1 C1 134.8(3)
C3 Th1 C1 48.6(3)
C12 Th1 C1 139.2(3)
C2 Th1 C1 29.4(2)
C15 Th1 C1 148.4(3)
C4 Th1 C1 48.1(3)
C5 Th1 C1 29.2(3)
C11 Th1 C13 48.5(3)
C3 Th1 C13 112.1(3)
C12 Th1 C13 29.1(3)
C2 Th1 C13 129.6(3)
C15 Th1 C13 48.2(3)
C4 Th1 C13 121.5(3)
C5 Th1 C13 149.3(3)
C1 Th1 C13 158.8(3)
C11 Th1 C14 48.5(3)
C3 Th1 C14 139.5(3)
C12 Th1 C14 48.3(3)
C2 Th1 C14 157.5(3)
C15 Th1 C14 29.3(3)
C4 Th1 C14 137.0(3)
C5 Th1 C14 150.3(3)
C1 Th1 C14 171.8(3)
C13 Th1 C14 29.0(2)
C11 Th1 Se1 105.33(19)
C3 Th1 Se1 122.25(19)
C12 Th1 Se1 132.81(17)
C2 Th1 Se1 104.92(19)
C15 Th1 Se1 84.47(19)
C4 Th1 Se1 101.8(2)
C5 Th1 Se1 74.7(2)
C1 Th1 Se1 76.75(18)
C13 Th1 Se1 124.20(18)
C14 Th1 Se1 95.21(18)
C11 Th1 Se2 121.45(19)
C3 Th1 Se2 102.1(2)
C12 Th1 Se2 97.23(19)
C2 Th1 Se2 85.1(2)
C15 Th1 Se2 109.1(2)
C4 Th1 Se2 131.1(2)
C5 Th1 Se2 129.3(2)
C1 Th1 Se2 100.3(2)
C13 Th1 Se2 73.00(18)
C14 Th1 Se2 80.0(2)
Se1 Th1 Se2 105.06(3)
C35 Th2 C34 29.9(3)
C35 Th2 C36 29.7(3)
C34 Th2 C36 48.8(3)
C35 Th2 C44 101.0(3)
C34 Th2 C44 91.0(3)
C36 Th2 C44 130.6(3)
C35 Th2 C37 48.4(3)
C34 Th2 C37 48.4(3)
C36 Th2 C37 28.9(3)
C44 Th2 C37 138.9(3)
C35 Th2 C45 130.3(3)
C34 Th2 C45 116.8(3)
C36 Th2 C45 159.7(3)
C44 Th2 C45 29.3(2)
C37 Th2 C45 157.0(3)
C35 Th2 C43 88.1(3)
C34 Th2 C43 92.8(3)
C36 Th2 C43 113.2(3)
C44 Th2 C43 29.5(3)
C37 Th2 C43 136.3(3)
C45 Th2 C43 48.3(3)
C35 Th2 C47 105.9(3)
C34 Th2 C47 119.3(3)
C36 Th2 C47 121.1(3)
C44 Th2 C47 48.2(3)
C37 Th2 C47 150.0(3)
C45 Th2 C47 48.6(3)
C43 Th2 C47 28.7(3)
C35 Th2 C33 49.0(3)
C34 Th2 C33 29.5(3)
C36 Th2 C33 48.5(3)
C44 Th2 C33 111.6(3)
C37 Th2 C33 29.4(2)
C45 Th2 C33 128.3(3)
C43 Th2 C33 121.3(3)
C47 Th2 C33 148.8(3)
C35 Th2 C46 134.8(3)
C34 Th2 C46 138.3(3)
C36 Th2 C46 149.3(3)
C44 Th2 C46 48.2(3)
C37 Th2 C46 172.8(3)
C45 Th2 C46 29.2(3)
C43 Th2 C46 48.2(3)
C47 Th2 C46 29.9(3)
C33 Th2 C46 157.4(3)
C35 Th2 Se3 121.37(19)
C34 Th2 Se3 97.1(2)
C36 Th2 Se3 109.0(2)
C44 Th2 Se3 102.4(2)
C37 Th2 Se3 80.3(2)
C45 Th2 Se3 85.22(19)
C43 Th2 Se3 131.2(2)
C47 Th2 Se3 129.5(2)
C33 Th2 Se3 72.40(19)
C46 Th2 Se3 99.82(19)
C35 Th2 Se4 105.59(19)
C34 Th2 Se4 132.66(18)
C36 Th2 Se4 84.21(18)
C44 Th2 Se4 123.48(19)
C37 Th2 Se4 94.31(19)
C45 Th2 Se4 106.69(18)
C43 Th2 Se4 103.0(2)
C47 Th2 Se4 76.6(2)
C33 Th2 Se4 123.61(18)
C46 Th2 Se4 78.62(19)
Se3 Th2 Se4 104.46(3)

loop_
_geom_bond_atom_site_label_1
_geom_bond_atom_site_label_2
_geom_bond_distance
C1 C5 1.420(13)
C1 C2 1.427(12)
C1 C6 1.494(12)
C1 Th1 2.823(9)
C2 C3 1.427(12)
C2 C7 1.479(13)
C2 Th1 2.801(8)
C3 C4 1.433(13)
C3 C8 1.492(12)
C3 Th1 2.777(9)
C4 C5 1.420(13)
C4 C9 1.491(13)
C4 Th1 2.806(9)
C5 C10 1.489(13)
C5 Th1 2.812(10)
C6 H6A 0.9800
C6 H6B 0.9800
C6 H6C 0.9800
C7 H7A 0.9800
C7 H7B 0.9800
C7 H7C 0.9800
C8 H8A 0.9800
C8 H8B 0.9800
C8 H8C 0.9800
C9 H9A 0.9800
C9 H9B 0.9800
C9 H9C 0.9800
C10 H10A 0.9800
C10 H10B 0.9800
C10 H10C 0.9800
C11 C15 1.415(12)
C11 C12 1.433(12)
C11 C16 1.493(13)
C11 Th1 2.755(8)
C12 C13 1.411(12)
C12 C17 1.520(12)
C12 Th1 2.778(9)
C13 C14 1.428(12)
C13 C18 1.509(12)
C13 Th1 2.838(9)
C14 C15 1.433(13)
C14 C19 1.482(12)
C14 Th1 2.860(8)
C15 C20 1.500(12)
C15 Th1 2.801(8)
C16 H16A 0.9800
C16 H16B 0.9800
C16 H16C 0.9800
C17 H17A 0.9800
C17 H17B 0.9800
C17 H17C 0.9800
C18 H18A 0.9800
C18 H18B 0.9800
C18 H18C 0.9800
C19 H19A 0.9800
C19 H19B 0.9800
C19 H19C 0.9800
C20 H20A 0.9800
C20 H20B 0.9800
C20 H20C 0.9800
C21 C22 1.380(14)
C21 C26 1.401(12)
C21 Se1 1.922(9)
C22 C23 1.383(14)
C22 H22 0.9500
C23 C24 1.371(14)
C23 H23 0.9500
C24 C25 1.374(16)
C24 H24 0.9500
C25 C26 1.392(13)
C25 H25 0.9500
C26 H26 0.9500
C27 C32 1.395(12)
C27 C28 1.400(12)
C27 Se2 1.924(9)
C28 C29 1.385(13)
C28 H28 0.9500
C29 C30 1.378(15)
C29 H29 0.9500
C30 C31 1.391(14)
C30 H30 0.9500
C31 C32 1.388(12)
C31 H31 0.9500
C32 H32 0.9500
C33 C34 1.427(13)
C33 C37 1.428(12)
C33 C38 1.497(13)
C33 Th2 2.816(9)
C34 C35 1.426(12)
C34 C39 1.496(12)
C34 Th2 2.780(9)
C35 C36 1.420(12)
C35 C40 1.494(13)
C35 Th2 2.756(9)
C36 C37 1.394(13)
C36 C41 1.516(11)
C36 Th2 2.781(8)
C37 C42 1.530(13)
C37 Th2 2.806(9)
C38 H38A 0.9800
C38 H38B 0.9800
C38 H38C 0.9800
C39 H39A 0.9800
C39 H39B 0.9800
C39 H39C 0.9800
C40 H40A 0.9800
C40 H40B 0.9800
C40 H40C 0.9800
C41 H41A 0.9800
C41 H41B 0.9800
C41 H41C 0.9800
C42 H42A 0.9800
C42 H42B 0.9800
C42 H42C 0.9800
C43 C47 1.393(13)
C43 C44 1.424(13)
C43 C48 1.511(13)
C43 Th2 2.813(9)
C44 C45 1.413(12)
C44 C49 1.509(12)
C44 Th2 2.786(8)
C45 C46 1.419(12)
C45 C50 1.497(13)
C45 Th2 2.809(8)
C46 C47 1.455(13)
C46 C51 1.498(12)
C46 Th2 2.826(9)
C47 C52 1.504(13)
C47 Th2 2.813(9)
C48 H48A 0.9800
C48 H48B 0.9800
C48 H48C 0.9800
C49 H49A 0.9800
C49 H49B 0.9800
C49 H49C 0.9800
C50 H50A 0.9800
C50 H50B 0.9800
C50 H50C 0.9800
C51 H51A 0.9800
C51 H51B 0.9800
C51 H51C 0.9800
C52 H52A 0.9800
C52 H52B 0.9800
C52 H52C 0.9800
C53 C58 1.376(14)
C53 C54 1.400(12)
C53 Se3 1.921(9)
C54 C55 1.393(13)
C54 H54 0.9500
C55 C56 1.389(15)
C55 H55 0.9500
C56 C57 1.386(13)
C56 H56 0.9500
C57 C58 1.388(13)
C57 H57 0.9500
C58 H58 0.9500
C59 C64 1.389(12)
C59 C60 1.395(14)
C59 Se4 1.928(10)
C60 C61 1.384(13)
C60 H60 0.9500
C61 C62 1.407(13)
C61 H61 0.9500
C62 C63 1.379(16)
C62 H62 0.9500
C63 C64 1.367(14)
C63 H63 0.9500
C64 H64 0.9500
C65 C66 1.347(17)
C65 C70 1.369(17)
C65 H65 0.9500
C66 C67 1.369(16)
C66 H66 0.9500
C67 C68 1.383(18)
C67 H67 0.9500
C68 C69 1.34(2)
C68 H68 0.9500
C69 C70 1.381(18)
C69 H69 0.9500
C70 H70 0.9500
C71 C76 1.378(18)
C71 C72 1.393(18)
C71 H71 0.9500
C72 C73 1.358(16)
C72 H72 0.9500
C73 C74 1.365(15)
C73 H73 0.9500
C74 C75 1.404(16)
C74 H74 0.9500
C75 C76 1.370(18)
C75 H75 0.9500
C76 H76 0.9500
Se1 Th1 2.8693(10)
Se2 Th1 2.8787(12)
Se3 Th2 2.8720(12)
Se4 Th2 2.8754(10)
